data_7042758
loop_
_publ_author_name
'Huerta-Lavorie, Ra\'ul'
'B\'aez-Rodr\'iguez, Dana V.'
'Garc\'ia-R\'ios, Jessica'
'Mart\'inez-Vollbert, Emiliano'
'Mart\'inez-Otero, Diego'
'Jancik, Vojtech'

_publ_section_title
;
 Molecular rare earth metal alumosilicates
;
_journal_name_full 'Dalton Trans.'
_journal_paper_doi 10.1039/C7DT00874K
_journal_year 2017
_chemical_formula_moiety 'C52 H76 Al N2 Nd O5 Si, 0.5 (C7 H8)'
_chemical_formula_sum 'C55.5 H80 Al N2 Nd O5 Si'
_chemical_formula_weight 1054.52
_chemical_properties_physical ', Moisture-sensitive'
_space_group_crystal_system triclinic
_space_group_IT_number 2
_space_group_name_Hall '-P 1'
_space_group_name_H-M_alt 'P -1'
_symmetry_space_group_name_Hall '-P 1'
_symmetry_space_group_name_H-M 'P -1'
_atom_sites_solution_hydrogens mixed
_atom_sites_solution_primary intrinsic-phasing
_atom_sites_solution_secondary difmap
_audit_creation_method SHELXL-2014/7
_audit_update_record
;
2017-03-10 deposited with the CCDC.
2017-04-05 downloaded from the CCDC.
;
_cell_angle_alpha 67.054(1)
_cell_angle_beta 77.662(1)
_cell_angle_gamma 63.143(1)
_cell_formula_units_Z 2
_cell_length_a 14.3004(6)
_cell_length_b 14.3557(6)
_cell_length_c 16.0951(6)
_cell_measurement_reflns_used 9706
_cell_measurement_temperature 100(2)
_cell_measurement_theta_max 25.04
_cell_measurement_theta_min 2.62
_cell_volume 2711.71(19)
_computing_cell_refinement 'Bruker SAINT'
_computing_data_collection 'Bruker APEX2'
_computing_data_reduction 'Bruker SAINT'
_computing_molecular_graphics 'Bruker SHELXTL'
_computing_publication_material 'Bruker SHELXTL'
_computing_structure_refinement 'SHELXL-2014/7 (Sheldrick, 2014)'
_computing_structure_solution 'SHELXT-2014 (Sheldrick, 2014)'
_diffrn_ambient_temperature 100(2)
_diffrn_detector_area_resol_mean 8.333
_diffrn_measured_fraction_theta_full 0.999
_diffrn_measured_fraction_theta_max 0.999
_diffrn_measurement_device_type 'Bruker APEX-II CCD'
_diffrn_measurement_method '\w scans'
_diffrn_radiation_type MoK\a
_diffrn_radiation_wavelength 0.71073
_diffrn_reflns_av_R_equivalents 0.0224
_diffrn_reflns_av_unetI/netI 0.0117
_diffrn_reflns_Laue_measured_fraction_full 0.999
_diffrn_reflns_Laue_measured_fraction_max 0.999
_diffrn_reflns_limit_h_max 17
_diffrn_reflns_limit_h_min -17
_diffrn_reflns_limit_k_max 17
_diffrn_reflns_limit_k_min -17
_diffrn_reflns_limit_l_max 19
_diffrn_reflns_limit_l_min -19
_diffrn_reflns_number 70954
_diffrn_reflns_point_group_measured_fraction_full 0.999
_diffrn_reflns_point_group_measured_fraction_max 0.999
_diffrn_reflns_theta_full 25.038
_diffrn_reflns_theta_max 25.038
_diffrn_reflns_theta_min 1.689
_diffrn_source 'Fine-focus sealed tube'
_exptl_absorpt_coefficient_mu 1.042
_exptl_absorpt_correction_T_max 0.7452
_exptl_absorpt_correction_T_min 0.7022
_exptl_absorpt_correction_type multi-scan
_exptl_absorpt_process_details 'SADABS 2008/1'
_exptl_crystal_colour violet
_exptl_crystal_density_diffrn 1.291
_exptl_crystal_description prism
_exptl_crystal_F_000 1108
_exptl_crystal_size_max 0.220
_exptl_crystal_size_mid 0.134
_exptl_crystal_size_min 0.130
_refine_diff_density_max 0.434
_refine_diff_density_min -0.393
_refine_diff_density_rms 0.042
_refine_ls_extinction_method none
_refine_ls_goodness_of_fit_ref 1.055
_refine_ls_hydrogen_treatment mixed
_refine_ls_matrix_type full
_refine_ls_number_parameters 710
_refine_ls_number_reflns 9578
_refine_ls_number_restraints 432
_refine_ls_restrained_S_all 1.038
_refine_ls_R_factor_all 0.0171
_refine_ls_R_factor_gt 0.0164
_refine_ls_shift/su_max 0.002
_refine_ls_shift/su_mean 0.000
_refine_ls_structure_factor_coef Fsqd
_refine_ls_weighting_details 'w=1/[\s^2^(Fo^2^)+(0.0180P)^2^+1.6183P] where P=(Fo^2^+2Fc^2^)/3'
_refine_ls_weighting_scheme calc
_refine_ls_wR_factor_gt 0.0409
_refine_ls_wR_factor_ref 0.0414
_reflns_Friedel_coverage 0.000
_reflns_number_gt 9289
_reflns_number_total 9578
_reflns_threshold_expression 'I > 2\s(I)'
_cod_data_source_file c7dt00874k2.cif
_cod_data_source_block Comp3
_cod_original_formula_sum 'C55.50 H80 Al N2 Nd O5 Si'
_cod_database_code 7042758
_shelx_shelxl_version_number 2014/7
_shelx_space_group_comment
; 
The symmetry employed for this shelxl refinement is uniquely defined 
by the following loop, which should always be used as a source of 
symmetry information in preference to the above space-group names. 
They are only intended as comments. 
;
_shelx_estimated_absorpt_t_min 0.803
_shelx_estimated_absorpt_t_max 0.876

loop_
_space_group_symop_operation_xyz
'x, y, z'
'-x, -y, -z'

loop_
_atom_site_label
_atom_site_type_symbol
_atom_site_fract_x
_atom_site_fract_y
_atom_site_fract_z
_atom_site_U_iso_or_equiv
_atom_site_adp_type
_atom_site_occupancy
_atom_site_site_symmetry_order
_atom_site_calc_flag
_atom_site_refinement_flags_posn
_atom_site_refinement_flags_adp
_atom_site_refinement_flags_occupancy
_atom_site_disorder_assembly
_atom_site_disorder_group
Nd1 Nd 0.56686(2) 0.69820(2) 0.12406(2) 0.01560(3) Uani 1 1 d . . . . .
Si1 Si 0.76491(3) 0.39375(3) 0.25590(3) 0.01345(8) Uani 1 1 d . . . . .
Al1 Al 0.70764(3) 0.22866(3) 0.22506(3) 0.01193(8) Uani 1 1 d . . . . .
O1 O 0.76228(7) 0.27559(8) 0.27745(6) 0.0144(2) Uani 1 1 d . . . . .
O2 O 0.66232(8) 0.49084(8) 0.19363(7) 0.0157(2) Uani 1 1 d D . . . .
H2 H 0.6429(13) 0.4597(13) 0.1720(11) 0.024 Uiso 1 1 d D U . . .
O3 O 0.75921(8) 0.42302(8) 0.34457(7) 0.0193(2) Uani 1 1 d . . . . .
O4 O 0.86538(8) 0.40908(8) 0.19316(7) 0.0179(2) Uani 1 1 d . . . . .
O5 O 0.63108(8) 0.34901(8) 0.14492(7) 0.0156(2) Uani 1 1 d D . . . .
H5 H 0.5953(12) 0.3514(15) 0.1109(10) 0.023 Uiso 1 1 d D U . . .
N1 N 0.62589(9) 0.15092(10) 0.29802(8) 0.0139(2) Uani 1 1 d . . . . .
N2 N 0.80575(9) 0.11802(10) 0.17786(8) 0.0145(2) Uani 1 1 d . . . . .
C1 C 0.52851(12) 0.04083(13) 0.31035(11) 0.0224(3) Uani 1 1 d . . . . .
H1A H 0.5178 0.0312 0.3749 0.034 Uiso 1 1 calc R U . . .
H1B H 0.5472 -0.0299 0.3024 0.034 Uiso 1 1 calc R U . . .
H1C H 0.4637 0.0964 0.2796 0.034 Uiso 1 1 calc R U . . .
C2 C 0.61580(11) 0.07900(12) 0.27068(10) 0.0160(3) Uani 1 1 d . . . . .
C3 C 0.68406(11) 0.03484(12) 0.20613(10) 0.0167(3) Uani 1 1 d . . . . .
H3 H 0.6649 -0.0082 0.1863 0.020 Uiso 1 1 calc R U . . .
C4 C 0.77692(11) 0.04648(12) 0.16749(9) 0.0161(3) Uani 1 1 d . . . . .
C5 C 0.84722(12) -0.02760(13) 0.11365(11) 0.0243(3) Uani 1 1 d . . . . .
H5A H 0.8105 -0.0666 0.1055 0.036 Uiso 1 1 calc R U . . .
H5B H 0.9113 -0.0818 0.1460 0.036 Uiso 1 1 calc R U . . .
H5C H 0.8656 0.0174 0.0545 0.036 Uiso 1 1 calc R U . . .
C6 C 0.56064(11) 0.18042(12) 0.37429(9) 0.0152(3) Uani 1 1 d . . . . .
C7 C 0.45881(11) 0.26425(12) 0.36151(10) 0.0166(3) Uani 1 1 d . . . . .
C8 C 0.40184(12) 0.29410(13) 0.43619(10) 0.0207(3) Uani 1 1 d . . . . .
H8 H 0.3333 0.3521 0.4287 0.025 Uiso 1 1 calc R U . . .
C9 C 0.44344(13) 0.24085(13) 0.52038(10) 0.0225(3) Uani 1 1 d . . . . .
H9 H 0.4032 0.2615 0.5704 0.027 Uiso 1 1 calc R U . . .
C10 C 0.54357(12) 0.15740(13) 0.53205(10) 0.0205(3) Uani 1 1 d . . . . .
H10 H 0.5714 0.1215 0.5904 0.025 Uiso 1 1 calc R U . . .
C11 C 0.60470(12) 0.12467(12) 0.46016(10) 0.0173(3) Uani 1 1 d . . . . .
C12 C 0.71465(12) 0.03169(13) 0.47480(10) 0.0220(3) Uani 1 1 d . . . . .
H12 H 0.7621 0.0565 0.4246 0.026 Uiso 1 1 calc R U . . .
C13 C 0.75913(14) 0.00471(15) 0.56410(11) 0.0307(4) Uani 1 1 d . . . . .
H13A H 0.7213 -0.0315 0.6146 0.046 Uiso 1 1 calc R U . . .
H13B H 0.7507 0.0734 0.5702 0.046 Uiso 1 1 calc R U . . .
H13C H 0.8338 -0.0450 0.5645 0.046 Uiso 1 1 calc R U . . .
C14 C 0.71962(14) -0.07609(13) 0.47169(12) 0.0305(4) Uani 1 1 d . . . . .
H14A H 0.6680 -0.0980 0.5158 0.046 Uiso 1 1 calc R U . . .
H14B H 0.7901 -0.1348 0.4862 0.046 Uiso 1 1 calc R U . . .
H14C H 0.7040 -0.0641 0.4110 0.046 Uiso 1 1 calc R U . . .
C15 C 0.40591(11) 0.32417(13) 0.27135(10) 0.0190(3) Uani 1 1 d . . . . .
H15 H 0.4539 0.2892 0.2266 0.023 Uiso 1 1 calc R U . . .
C16 C 0.38582(13) 0.44690(13) 0.23572(11) 0.0260(3) Uani 1 1 d . . . . .
H16A H 0.4523 0.4537 0.2300 0.039 Uiso 1 1 calc R U . . .
H16B H 0.3373 0.4831 0.2779 0.039 Uiso 1 1 calc R U . . .
H16C H 0.3550 0.4825 0.1765 0.039 Uiso 1 1 calc R U . . .
C17 C 0.30188(12) 0.31365(15) 0.27925(11) 0.0270(4) Uani 1 1 d . . . . .
H17A H 0.2525 0.3507 0.3206 0.040 Uiso 1 1 calc R U . . .
H17B H 0.3146 0.2351 0.3026 0.040 Uiso 1 1 calc R U . . .
H17C H 0.2722 0.3485 0.2196 0.040 Uiso 1 1 calc R U . . .
C18 C 0.91315(11) 0.10644(12) 0.15063(10) 0.0161(3) Uani 1 1 d . . . . .
C19 C 0.99299(12) 0.02264(12) 0.20938(10) 0.0196(3) Uani 1 1 d . . . . .
C20 C 1.09616(12) 0.01070(13) 0.18283(11) 0.0240(3) Uani 1 1 d . . . . .
H20 H 1.1514 -0.0459 0.2212 0.029 Uiso 1 1 calc R U . . .
C21 C 1.11903(12) 0.08013(13) 0.10136(11) 0.0238(3) Uani 1 1 d . . . . .
H21 H 1.1897 0.0710 0.0843 0.029 Uiso 1 1 calc R U . . .
C22 C 1.03973(12) 0.16266(13) 0.04475(10) 0.0210(3) Uani 1 1 d . . . . .
H22 H 1.0565 0.2103 -0.0107 0.025 Uiso 1 1 calc R U . . .
C23 C 0.93516(11) 0.17752(12) 0.06753(10) 0.0176(3) Uani 1 1 d . . . . .
C24 C 0.85171(12) 0.26715(13) 0.00070(10) 0.0206(3) Uani 1 1 d . . . . .
H24 H 0.7820 0.2669 0.0278 0.025 Uiso 1 1 calc R U . . .
C25 C 0.84719(14) 0.38204(13) -0.01831(11) 0.0291(4) Uani 1 1 d . . . . .
H25A H 0.8325 0.3975 0.0384 0.044 Uiso 1 1 calc R U . . .
H25B H 0.7915 0.4380 -0.0600 0.044 Uiso 1 1 calc R U . . .
H25C H 0.9147 0.3842 -0.0455 0.044 Uiso 1 1 calc R U . . .
C26 C 0.87146(14) 0.24414(15) -0.08827(11) 0.0297(4) Uani 1 1 d . . . . .
H26A H 0.8722 0.1714 -0.0762 0.045 Uiso 1 1 calc R U . . .
H26B H 0.9393 0.2447 -0.1162 0.045 Uiso 1 1 calc R U . . .
H26C H 0.8155 0.3016 -0.1293 0.045 Uiso 1 1 calc R U . . .
C27 C 0.97161(12) -0.05350(13) 0.30142(11) 0.0233(3) Uani 1 1 d . . . . .
H27 H 0.8973 -0.0437 0.3046 0.028 Uiso 1 1 calc R U . . .
C28 C 0.98392(13) -0.02031(14) 0.37685(11) 0.0266(3) Uani 1 1 d . . . . .
H28A H 0.9685 -0.0686 0.4355 0.040 Uiso 1 1 calc R U . . .
H28B H 0.9351 0.0569 0.3688 0.040 Uiso 1 1 calc R U . . .
H28C H 1.0560 -0.0280 0.3744 0.040 Uiso 1 1 calc R U . . .
C29 C 1.04308(16) -0.17613(14) 0.31562(12) 0.0347(4) Uani 1 1 d . . . . .
H29A H 1.0240 -0.2223 0.3738 0.052 Uiso 1 1 calc R U . . .
H29B H 1.1163 -0.1883 0.3153 0.052 Uiso 1 1 calc R U . . .
H29C H 1.0346 -0.1961 0.2669 0.052 Uiso 1 1 calc R U . . .
C30 C 0.72427(13) 0.38374(13) 0.43780(10) 0.0236(3) Uani 1 1 d . . . . .
C31 C 0.72944(17) 0.45746(16) 0.48190(12) 0.0377(4) Uani 1 1 d . . . . .
H31A H 0.7087 0.4334 0.5462 0.057 Uiso 1 1 calc R U . . .
H31B H 0.6817 0.5345 0.4526 0.057 Uiso 1 1 calc R U . . .
H31C H 0.8013 0.4520 0.4754 0.057 Uiso 1 1 calc R U . . .
C32 C 0.61341(15) 0.39417(17) 0.44290(12) 0.0362(4) Uani 1 1 d . . . . .
H32A H 0.5906 0.3672 0.5063 0.054 Uiso 1 1 calc R U . . .
H32B H 0.6110 0.3499 0.4105 0.054 Uiso 1 1 calc R U . . .
H32C H 0.5666 0.4721 0.4152 0.054 Uiso 1 1 calc R U . . .
C33 C 0.79919(18) 0.26437(15) 0.48092(12) 0.0438(5) Uani 1 1 d . . . . .
H33A H 0.7785 0.2379 0.5450 0.066 Uiso 1 1 calc R U . . .
H33B H 0.8706 0.2598 0.4752 0.066 Uiso 1 1 calc R U . . .
H33C H 0.7969 0.2182 0.4504 0.066 Uiso 1 1 calc R U . . .
C34 C 0.97489(12) 0.36498(13) 0.21338(11) 0.0229(3) Uani 1 1 d . . . . .
C35 C 1.01271(13) 0.24275(14) 0.26897(12) 0.0308(4) Uani 1 1 d . . . . .
H35A H 0.9747 0.2336 0.3279 0.046 Uiso 1 1 calc R U . . .
H35B H 1.0880 0.2118 0.2775 0.046 Uiso 1 1 calc R U . . .
H35C H 0.9998 0.2038 0.2374 0.046 Uiso 1 1 calc R U . . .
C36 C 1.03475(13) 0.38144(15) 0.12239(12) 0.0299(4) Uani 1 1 d . . . . .
H36A H 1.1092 0.3557 0.1316 0.045 Uiso 1 1 calc R U . . .
H36B H 1.0065 0.4603 0.0858 0.045 Uiso 1 1 calc R U . . .
H36C H 1.0272 0.3389 0.0911 0.045 Uiso 1 1 calc R U . . .
C37 C 0.98630(13) 0.42992(16) 0.26293(13) 0.0338(4) Uani 1 1 d . . . . .
H37A H 1.0600 0.4001 0.2767 0.051 Uiso 1 1 calc R U . . .
H37B H 0.9431 0.4235 0.3193 0.051 Uiso 1 1 calc R U . . .
H37C H 0.9632 0.5081 0.2248 0.051 Uiso 1 1 calc R U . . .
C38 C 0.52179(15) 0.78877(14) -0.05674(11) 0.0325(4) Uani 1 1 d . . . . .
H38 H 0.5207 0.8609 -0.0856 0.039 Uiso 1 1 calc R U . . .
C39 C 0.43600(15) 0.76421(16) -0.01292(12) 0.0364(4) Uani 1 1 d . . . . .
H39 H 0.3663 0.8164 -0.0072 0.044 Uiso 1 1 calc R U . . .
C40 C 0.47179(16) 0.64762(16) 0.02127(12) 0.0361(4) Uani 1 1 d . . . . .
H40 H 0.4306 0.6073 0.0549 0.043 Uiso 1 1 calc R U . . .
C41 C 0.57836(17) 0.60221(15) -0.00307(11) 0.0346(4) Uani 1 1 d . . . . .
H41 H 0.6221 0.5254 0.0106 0.041 Uiso 1 1 calc R U . . .
C42 C 0.60997(16) 0.68857(15) -0.05088(11) 0.0327(4) Uani 1 1 d . . . . .
H42 H 0.6787 0.6810 -0.0751 0.039 Uiso 1 1 calc R U . . .
C43 C 0.43417(18) 0.82460(18) 0.23021(15) 0.0498(6) Uani 1 1 d . . . . .
H43 H 0.4489 0.8843 0.2267 0.060 Uiso 1 1 calc R U . . .
C44 C 0.47553(17) 0.71578(17) 0.29150(13) 0.0391(5) Uani 1 1 d . . . . .
H44 H 0.5240 0.6883 0.3364 0.047 Uiso 1 1 calc R U . . .
C45 C 0.43231(14) 0.65530(17) 0.27431(12) 0.0335(4) Uani 1 1 d . . . . .
H45 H 0.4460 0.5794 0.3061 0.040 Uiso 1 1 calc R U . . .
C46 C 0.36590(14) 0.72494(19) 0.20280(14) 0.0431(5) Uani 1 1 d . . . . .
H46 H 0.3265 0.7052 0.1772 0.052 Uiso 1 1 calc R U . . .
C47 C 0.36777(16) 0.82915(19) 0.17564(16) 0.0529(6) Uani 1 1 d . . . . .
H47 H 0.3299 0.8927 0.1278 0.064 Uiso 1 1 calc R U . . .
C48 C 0.74756(14) 0.68087(15) 0.17882(14) 0.0344(4) Uani 1 1 d . . . . .
H48 H 0.7779 0.6183 0.2303 0.041 Uiso 1 1 calc R U . . .
C49 C 0.67310(15) 0.78518(15) 0.17967(14) 0.0362(4) Uani 1 1 d . . . . .
H49 H 0.6445 0.8063 0.2318 0.043 Uiso 1 1 calc R U . . .
C50 C 0.64757(16) 0.85398(15) 0.08941(14) 0.0395(5) Uani 1 1 d . . . . .
H50 H 0.5979 0.9290 0.0701 0.047 Uiso 1 1 calc R U . . .
C51 C 0.70894(16) 0.79132(17) 0.03386(14) 0.0408(5) Uani 1 1 d . . . . .
H51 H 0.7091 0.8172 -0.0302 0.049 Uiso 1 1 calc R U . . .
C52 C 0.76989(14) 0.68445(16) 0.08823(14) 0.0380(4) Uani 1 1 d . . . . .
H52 H 0.8178 0.6248 0.0678 0.046 Uiso 1 1 calc R U . . .
C53 C 0.0585(12) 0.3953(14) 0.5829(11) 0.053(3) Uani 0.383(4) 1 d D U P A -1
C54 C 0.1014(12) 0.4085(12) 0.4960(9) 0.048(2) Uani 0.383(4) 1 d D U P A -1
H54 H 0.1687 0.3550 0.4862 0.058 Uiso 0.383(4) 1 calc R U P A -1
C55 C 0.0498(11) 0.4967(12) 0.4229(9) 0.045(3) Uani 0.383(4) 1 d D U P A -1
H55 H 0.0807 0.5020 0.3637 0.054 Uiso 0.383(4) 1 calc R U P A -1
C56 C -0.0478(11) 0.5784(11) 0.4354(8) 0.046(2) Uani 0.383(4) 1 d D U P A -1
H56 H -0.0848 0.6389 0.3855 0.055 Uiso 0.383(4) 1 calc R U P A -1
C57 C -0.0893(12) 0.5680(13) 0.5238(9) 0.046(2) Uani 0.383(4) 1 d D U P A -1
H57 H -0.1535 0.6245 0.5348 0.055 Uiso 0.383(4) 1 calc R U P A -1
C58 C -0.0371(11) 0.4754(12) 0.5960(9) 0.048(2) Uani 0.383(4) 1 d D U P A -1
H58 H -0.0682 0.4677 0.6553 0.058 Uiso 0.383(4) 1 calc R U P A -1
C59 C 0.1157(7) 0.3129(8) 0.6500(6) 0.071(2) Uani 0.383(4) 1 d D U P A -1
H59A H 0.1394 0.2428 0.6391 0.107 Uiso 0.383(4) 1 calc R U P A -1
H59B H 0.0735 0.3099 0.7068 0.107 Uiso 0.383(4) 1 calc R U P A -1
H59C H 0.1768 0.3247 0.6538 0.107 Uiso 0.383(4) 1 calc R U P A -1
C53A C 0.0353(12) 0.4727(16) 0.5181(11) 0.046(3) Uani 0.117(4) 1 d D U P A -2
C54A C 0.0752(14) 0.495(3) 0.4301(14) 0.047(4) Uani 0.117(4) 1 d D U P A -2
H54A H 0.1460 0.4510 0.4177 0.056 Uiso 0.117(4) 1 calc R U P A -2
C55A C 0.0156(14) 0.5808(18) 0.3595(11) 0.050(3) Uani 0.117(4) 1 d D U P A -2
H55A H 0.0463 0.5953 0.2999 0.059 Uiso 0.117(4) 1 calc R U P A -2
C56A C -0.0895(17) 0.646(2) 0.3751(13) 0.049(4) Uani 0.117(4) 1 d D U P A -2
H56A H -0.1341 0.6985 0.3267 0.059 Uiso 0.117(4) 1 calc R U P A -2
C57A C -0.1263(13) 0.6303(18) 0.4651(14) 0.049(3) Uani 0.117(4) 1 d D U P A -2
H57A H -0.1924 0.6823 0.4790 0.059 Uiso 0.117(4) 1 calc R U P A -2
C58A C -0.0669(19) 0.539(3) 0.5349(14) 0.052(4) Uani 0.117(4) 1 d D U P A -2
H58A H -0.0974 0.5224 0.5944 0.062 Uiso 0.117(4) 1 calc R U P A -2
C59A C 0.0957(18) 0.385(3) 0.5809(19) 0.055(5) Uani 0.117(4) 1 d D U P A -2
H59D H 0.1267 0.3206 0.5603 0.082 Uiso 0.117(4) 1 calc R U P A -2
H59E H 0.0534 0.3691 0.6369 0.082 Uiso 0.117(4) 1 calc R U P A -2
H59F H 0.1517 0.3994 0.5919 0.082 Uiso 0.117(4) 1 calc R U P A -2

loop_
_atom_site_aniso_label
_atom_site_aniso_U_11
_atom_site_aniso_U_22
_atom_site_aniso_U_33
_atom_site_aniso_U_23
_atom_site_aniso_U_13
_atom_site_aniso_U_12
Nd1 0.01641(5) 0.01378(4) 0.01711(5) -0.00651(3) -0.00264(3) -0.00470(3)
Si1 0.01424(19) 0.01375(19) 0.01393(18) -0.00442(15) -0.00257(15) -0.00641(15)
Al1 0.01197(19) 0.0122(2) 0.01256(19) -0.00484(16) -0.00055(15) -0.00513(16)
O1 0.0145(5) 0.0144(5) 0.0150(5) -0.0047(4) -0.0030(4) -0.0058(4)
O2 0.0163(5) 0.0148(5) 0.0187(5) -0.0063(4) -0.0043(4) -0.0066(4)
O3 0.0270(6) 0.0205(5) 0.0158(5) -0.0068(4) -0.0019(4) -0.0133(5)
O4 0.0147(5) 0.0200(5) 0.0200(5) -0.0049(4) -0.0028(4) -0.0088(4)
O5 0.0169(5) 0.0156(5) 0.0155(5) -0.0046(4) -0.0052(4) -0.0063(4)
N1 0.0145(6) 0.0146(6) 0.0135(6) -0.0051(5) -0.0002(5) -0.0066(5)
N2 0.0130(6) 0.0153(6) 0.0156(6) -0.0064(5) -0.0002(5) -0.0052(5)
C1 0.0248(8) 0.0244(8) 0.0258(8) -0.0118(7) 0.0047(6) -0.0164(7)
C2 0.0171(7) 0.0142(7) 0.0166(7) -0.0029(6) -0.0035(6) -0.0070(6)
C3 0.0200(7) 0.0147(7) 0.0182(7) -0.0065(6) -0.0028(6) -0.0078(6)
C4 0.0171(7) 0.0136(7) 0.0161(7) -0.0048(6) -0.0037(6) -0.0038(6)
C5 0.0223(8) 0.0249(8) 0.0316(9) -0.0187(7) 0.0041(7) -0.0092(7)
C6 0.0187(7) 0.0169(7) 0.0154(7) -0.0068(6) 0.0030(6) -0.0121(6)
C7 0.0176(7) 0.0195(7) 0.0179(7) -0.0078(6) 0.0018(6) -0.0118(6)
C8 0.0184(7) 0.0239(8) 0.0244(8) -0.0129(7) 0.0034(6) -0.0105(6)
C9 0.0279(8) 0.0300(9) 0.0190(8) -0.0144(7) 0.0072(6) -0.0181(7)
C10 0.0292(8) 0.0253(8) 0.0143(7) -0.0053(6) -0.0001(6) -0.0187(7)
C11 0.0206(7) 0.0177(7) 0.0180(7) -0.0050(6) -0.0001(6) -0.0128(6)
C12 0.0237(8) 0.0228(8) 0.0172(7) -0.0023(6) -0.0024(6) -0.0106(7)
C13 0.0314(9) 0.0333(9) 0.0224(8) -0.0015(7) -0.0096(7) -0.0123(8)
C14 0.0368(10) 0.0194(8) 0.0276(9) -0.0042(7) -0.0073(7) -0.0057(7)
C15 0.0147(7) 0.0238(8) 0.0191(7) -0.0099(6) 0.0009(6) -0.0068(6)
C16 0.0219(8) 0.0229(8) 0.0256(8) -0.0069(7) -0.0007(6) -0.0041(7)
C17 0.0175(8) 0.0425(10) 0.0253(8) -0.0158(8) 0.0008(6) -0.0130(7)
C18 0.0137(7) 0.0172(7) 0.0200(7) -0.0106(6) 0.0012(6) -0.0055(6)
C19 0.0179(7) 0.0180(7) 0.0225(8) -0.0081(6) -0.0011(6) -0.0059(6)
C20 0.0156(7) 0.0210(8) 0.0307(9) -0.0088(7) -0.0041(6) -0.0023(6)
C21 0.0137(7) 0.0265(8) 0.0322(9) -0.0139(7) 0.0039(6) -0.0079(6)
C22 0.0201(8) 0.0222(8) 0.0216(8) -0.0097(6) 0.0046(6) -0.0098(6)
C23 0.0173(7) 0.0177(7) 0.0190(7) -0.0100(6) 0.0011(6) -0.0058(6)
C24 0.0185(7) 0.0231(8) 0.0173(7) -0.0061(6) 0.0002(6) -0.0071(6)
C25 0.0343(9) 0.0217(8) 0.0248(8) -0.0042(7) -0.0069(7) -0.0066(7)
C26 0.0309(9) 0.0343(9) 0.0233(8) -0.0115(7) -0.0046(7) -0.0098(8)
C27 0.0203(8) 0.0215(8) 0.0240(8) -0.0036(6) -0.0049(6) -0.0071(7)
C28 0.0235(8) 0.0272(9) 0.0249(8) -0.0066(7) -0.0031(7) -0.0079(7)
C29 0.0470(11) 0.0210(9) 0.0304(9) -0.0042(7) -0.0066(8) -0.0107(8)
C30 0.0378(9) 0.0230(8) 0.0127(7) -0.0058(6) -0.0034(6) -0.0139(7)
C31 0.0636(13) 0.0398(11) 0.0235(9) -0.0160(8) -0.0022(8) -0.0280(10)
C32 0.0439(11) 0.0480(11) 0.0288(9) -0.0206(9) 0.0118(8) -0.0283(9)
C33 0.0704(14) 0.0271(10) 0.0233(9) -0.0016(8) -0.0185(9) -0.0099(10)
C34 0.0136(7) 0.0259(8) 0.0305(9) -0.0094(7) -0.0031(6) -0.0084(6)
C35 0.0194(8) 0.0275(9) 0.0379(10) -0.0049(8) -0.0072(7) -0.0058(7)
C36 0.0194(8) 0.0351(10) 0.0371(10) -0.0123(8) 0.0033(7) -0.0144(7)
C37 0.0207(8) 0.0437(11) 0.0478(11) -0.0231(9) -0.0044(8) -0.0144(8)
C38 0.0535(12) 0.0236(9) 0.0173(8) 0.0011(7) -0.0123(8) -0.0153(8)
C39 0.0384(10) 0.0409(11) 0.0262(9) -0.0033(8) -0.0192(8) -0.0122(9)
C40 0.0549(12) 0.0467(11) 0.0216(8) -0.0042(8) -0.0141(8) -0.0339(10)
C41 0.0647(13) 0.0258(9) 0.0168(8) -0.0073(7) -0.0092(8) -0.0183(9)
C42 0.0464(11) 0.0356(10) 0.0159(8) -0.0094(7) 0.0015(7) -0.0173(9)
C43 0.0563(14) 0.0421(12) 0.0564(13) -0.0387(11) 0.0203(11) -0.0161(10)
C44 0.0525(12) 0.0505(12) 0.0274(9) -0.0256(9) 0.0089(8) -0.0260(10)
C45 0.0322(9) 0.0478(11) 0.0274(9) -0.0216(8) 0.0116(7) -0.0201(9)
C46 0.0183(9) 0.0645(14) 0.0471(12) -0.0292(11) 0.0078(8) -0.0126(9)
C47 0.0291(11) 0.0432(12) 0.0587(14) -0.0230(11) 0.0066(10) 0.0093(9)
C48 0.0322(10) 0.0271(9) 0.0493(11) -0.0055(8) -0.0153(8) -0.0171(8)
C49 0.0452(11) 0.0280(9) 0.0472(11) -0.0121(8) -0.0146(9) -0.0197(8)
C50 0.0468(11) 0.0199(9) 0.0566(12) -0.0018(8) -0.0205(10) -0.0192(8)
C51 0.0472(12) 0.0437(11) 0.0409(11) -0.0035(9) -0.0009(9) -0.0358(10)
C52 0.0242(9) 0.0366(10) 0.0582(13) -0.0146(9) 0.0040(8) -0.0202(8)
C53 0.047(4) 0.068(5) 0.072(5) -0.035(4) 0.007(4) -0.040(4)
C54 0.038(4) 0.061(5) 0.064(5) -0.033(4) 0.010(4) -0.030(4)
C55 0.049(4) 0.059(5) 0.053(5) -0.041(4) 0.015(4) -0.032(4)
C56 0.047(4) 0.057(5) 0.060(5) -0.035(4) 0.002(4) -0.032(4)
C57 0.037(4) 0.059(6) 0.060(5) -0.041(4) 0.015(4) -0.025(4)
C58 0.047(4) 0.066(6) 0.057(5) -0.036(4) 0.010(4) -0.035(4)
C59 0.070(5) 0.077(5) 0.092(5) -0.035(4) -0.018(4) -0.039(4)
C53A 0.046(4) 0.060(5) 0.060(5) -0.040(4) 0.009(4) -0.033(4)
C54A 0.045(5) 0.060(6) 0.058(5) -0.038(4) 0.009(4) -0.029(5)
C55A 0.051(5) 0.058(6) 0.061(6) -0.036(5) 0.005(4) -0.031(5)
C56A 0.051(6) 0.057(7) 0.061(6) -0.031(5) 0.000(5) -0.031(5)
C57A 0.045(5) 0.061(6) 0.064(6) -0.035(5) 0.008(5) -0.032(5)
C58A 0.046(5) 0.063(6) 0.061(6) -0.035(5) 0.010(4) -0.028(5)
C59A 0.054(8) 0.068(7) 0.070(7) -0.037(6) 0.005(6) -0.040(7)

loop_
_atom_type_symbol
_atom_type_description
_atom_type_scat_dispersion_real
_atom_type_scat_dispersion_imag
_atom_type_scat_source
C C 0.0033 0.0016 'International Tables Vol C Tables 4.2.6.8 and 6.1.1.4'
H H 0.0000 0.0000 'International Tables Vol C Tables 4.2.6.8 and 6.1.1.4'
N N 0.0061 0.0033 'International Tables Vol C Tables 4.2.6.8 and 6.1.1.4'
O O 0.0106 0.0060 'International Tables Vol C Tables 4.2.6.8 and 6.1.1.4'
Al Al 0.0645 0.0514 'International Tables Vol C Tables 4.2.6.8 and 6.1.1.4'
Si Si 0.0817 0.0704 'International Tables Vol C Tables 4.2.6.8 and 6.1.1.4'
Nd Nd -0.1943 3.0179 'International Tables Vol C Tables 4.2.6.8 and 6.1.1.4'

loop_
_geom_angle_atom_site_label_1
_geom_angle_atom_site_label_2
_geom_angle_atom_site_label_3
_geom_angle
O2 Nd1 C52 81.86(5)
O2 Nd1 C38 119.11(4)
C52 Nd1 C38 93.60(6)
O2 Nd1 C47 126.34(6)
C52 Nd1 C47 141.59(7)
C38 Nd1 C47 93.08(7)
O2 Nd1 C51 110.12(5)
C52 Nd1 C51 29.19(6)
C38 Nd1 C51 73.82(6)
C47 Nd1 C51 120.06(7)
O2 Nd1 C50 126.21(5)
C52 Nd1 C50 48.34(6)
C38 Nd1 C50 87.37(6)
C47 Nd1 C50 94.33(7)
C51 Nd1 C50 29.17(6)
O2 Nd1 C43 120.45(5)
C52 Nd1 C43 117.46(7)
C38 Nd1 C43 115.21(6)
C47 Nd1 C43 28.99(7)
C51 Nd1 C43 106.53(7)
C50 Nd1 C43 77.40(7)
O2 Nd1 C48 78.74(4)
C52 Nd1 C48 29.44(6)
C38 Nd1 C48 120.96(6)
C47 Nd1 C48 122.00(7)
C51 Nd1 C48 48.14(6)
C50 Nd1 C48 48.27(5)
C43 Nd1 C48 93.51(7)
O2 Nd1 C44 91.21(5)
C52 Nd1 C44 116.00(6)
C38 Nd1 C44 140.97(6)
C47 Nd1 C44 47.90(7)
C51 Nd1 C44 120.71(6)
C50 Nd1 C44 93.84(6)
C43 Nd1 C44 29.26(6)
C48 Nd1 C44 86.70(6)
O2 Nd1 C39 113.98(5)
C52 Nd1 C39 122.23(6)
C38 Nd1 C39 29.11(6)
C47 Nd1 C39 73.73(7)
C51 Nd1 C39 102.35(6)
C50 Nd1 C39 110.02(6)
C43 Nd1 C39 101.60(7)
C48 Nd1 C39 150.05(6)
C44 Nd1 C39 118.53(6)
O2 Nd1 C42 92.28(4)
C52 Nd1 C42 77.84(6)
C38 Nd1 C42 29.25(5)
C47 Nd1 C42 120.51(7)
C51 Nd1 C42 70.43(6)
C50 Nd1 C42 94.94(6)
C43 Nd1 C42 144.46(6)
C48 Nd1 C42 107.19(6)
C44 Nd1 C42 166.09(6)
C39 Nd1 C42 48.03(6)
O2 Nd1 C49 104.63(4)
C52 Nd1 C49 48.13(6)
C38 Nd1 C49 116.53(6)
C47 Nd1 C49 95.66(7)
C51 Nd1 C49 48.01(6)
C50 Nd1 C49 29.37(6)
C43 Nd1 C49 69.36(7)
C48 Nd1 C49 28.94(5)
C44 Nd1 C49 73.58(6)
C39 Nd1 C49 138.52(6)
C42 Nd1 C49 118.38(6)
O1 Si1 O3 114.16(5)
O1 Si1 O4 114.21(5)
O3 Si1 O4 107.55(5)
O1 Si1 O2 107.42(5)
O3 Si1 O2 108.90(5)
O4 Si1 O2 104.03(5)
O1 Al1 O5 103.26(5)
O1 Al1 N2 114.45(5)
O5 Al1 N2 114.30(5)
O1 Al1 N1 117.40(5)
O5 Al1 N1 110.09(5)
N2 Al1 N1 97.82(5)
Si1 O1 Al1 133.32(6)
H2 O2 Si1 107.4(12)
H2 O2 Nd1 109.8(12)
Si1 O2 Nd1 141.84(5)
C30 O3 Si1 134.06(9)
C34 O4 Si1 131.58(9)
H5 O5 Al1 124.5(13)
C2 N1 C6 119.23(12)
C2 N1 Al1 118.70(10)
C6 N1 Al1 121.29(9)
C4 N2 C18 117.49(12)
C4 N2 Al1 119.67(10)
C18 N2 Al1 122.84(9)
N1 C2 C3 123.12(13)
N1 C2 C1 120.25(13)
C3 C2 C1 116.62(13)
C4 C3 C2 127.66(13)
N2 C4 C3 122.94(13)
N2 C4 C5 119.99(13)
C3 C4 C5 117.05(13)
C7 C6 C11 121.67(13)
C7 C6 N1 120.40(12)
C11 C6 N1 117.89(13)
C8 C7 C6 118.02(13)
C8 C7 C15 118.03(13)
C6 C7 C15 123.94(13)
C9 C8 C7 121.15(14)
C8 C9 C10 120.09(14)
C9 C10 C11 121.51(14)
C10 C11 C6 117.54(14)
C10 C11 C12 120.60(13)
C6 C11 C12 121.87(13)
C11 C12 C13 113.37(13)
C11 C12 C14 112.43(13)
C13 C12 C14 108.01(13)
C7 C15 C16 111.21(12)
C7 C15 C17 111.36(12)
C16 C15 C17 109.40(13)
C23 C18 C19 121.64(13)
C23 C18 N2 120.18(13)
C19 C18 N2 118.18(13)
C20 C19 C18 118.19(14)
C20 C19 C27 118.73(14)
C18 C19 C27 123.06(13)
C21 C20 C19 120.84(14)
C22 C21 C20 120.31(14)
C21 C22 C23 121.23(14)
C22 C23 C18 117.77(14)
C22 C23 C24 118.78(13)
C18 C23 C24 123.42(13)
C23 C24 C25 111.40(13)
C23 C24 C26 111.11(13)
C25 C24 C26 109.56(13)
C19 C27 C28 110.13(13)
C19 C27 C29 112.15(13)
C28 C27 C29 110.36(13)
O3 C30 C32 110.17(13)
O3 C30 C33 108.63(14)
C32 C30 C33 111.23(16)
O3 C30 C31 105.42(13)
C32 C30 C31 110.86(15)
C33 C30 C31 110.35(15)
O4 C34 C35 109.77(12)
O4 C34 C37 109.49(13)
C35 C34 C37 111.22(14)
O4 C34 C36 105.66(12)
C35 C34 C36 110.43(14)
C37 C34 C36 110.12(14)
C39 C38 C42 108.41(16)
C39 C38 Nd1 76.33(9)
C42 C38 Nd1 76.39(9)
C38 C39 C40 107.49(17)
C38 C39 Nd1 74.56(10)
C40 C39 Nd1 76.17(9)
C41 C40 C39 107.86(17)
C41 C40 Nd1 76.08(10)
C39 C40 Nd1 74.63(10)
C42 C41 C40 108.58(17)
C42 C41 Nd1 74.55(9)
C40 C41 Nd1 75.23(10)
C41 C42 C38 107.65(17)
C41 C42 Nd1 76.68(9)
C38 C42 Nd1 74.36(9)
C47 C43 C44 107.7(2)
C47 C43 Nd1 75.27(11)
C44 C43 Nd1 75.56(10)
C45 C44 C43 107.50(19)
C45 C44 Nd1 76.14(10)
C43 C44 Nd1 75.18(10)
C46 C45 C44 108.58(19)
C46 C45 Nd1 75.53(10)
C44 C45 Nd1 74.86(10)
C45 C46 C47 107.48(19)
C45 C46 Nd1 75.69(10)
C47 C46 Nd1 74.50(11)
C43 C47 C46 108.8(2)
C43 C47 Nd1 75.75(11)
C46 C47 Nd1 76.48(11)
C49 C48 C52 108.07(17)
C49 C48 Nd1 76.22(10)
C52 C48 Nd1 74.71(10)
C48 C49 C50 108.08(18)
C48 C49 Nd1 74.84(10)
C50 C49 Nd1 74.57(10)
C51 C50 C49 107.42(17)
C51 C50 Nd1 75.23(10)
C49 C50 Nd1 76.05(10)
C52 C51 C50 108.68(18)
C52 C51 Nd1 75.08(10)
C50 C51 Nd1 75.60(11)
C51 C52 C48 107.73(18)
C51 C52 Nd1 75.74(10)
C48 C52 Nd1 75.85(10)
C59 C53 C58 123.1(10)
C59 C53 C54 118.4(9)
C58 C53 C54 118.1(8)
C55 C54 C53 122.1(9)
C54 C55 C56 120.3(8)
C55 C56 C57 117.8(7)
C58 C57 C56 120.5(8)
C53 C58 C57 121.1(8)
C59A C53A C58A 123.6(12)
C59A C53A C54A 118.2(11)
C58A C53A C54A 118.1(10)
C53A C54A C55A 122.2(11)
C54A C55A C56A 120.3(11)
C55A C56A C57A 117.1(10)
C56A C57A C58A 120.6(11)
C53A C58A C57A 120.6(11)

loop_
_geom_bond_atom_site_label_1
_geom_bond_atom_site_label_2
_geom_bond_distance
Nd1 O2 2.5221(10)
Nd1 C52 2.7672(17)
Nd1 C38 2.7692(16)
Nd1 C47 2.7748(18)
Nd1 C51 2.7755(18)
Nd1 C50 2.7802(17)
Nd1 C43 2.7808(18)
Nd1 C48 2.7817(17)
Nd1 C44 2.7857(17)
Nd1 C39 2.7916(16)
Nd1 C42 2.7950(16)
Nd1 C49 2.7991(17)
Si1 O1 1.6102(10)
Si1 O3 1.6145(10)
Si1 O4 1.6202(10)
Si1 O2 1.6707(10)
Al1 O1 1.7250(10)
Al1 O5 1.7333(10)
Al1 N2 1.8815(12)
Al1 N1 1.8871(12)
O2 H2 0.821(9)
O3 C30 1.4469(18)
O4 C34 1.4562(17)
O5 H5 0.808(9)
N1 C2 1.3403(18)
N1 C6 1.4545(18)
N2 C4 1.3410(19)
N2 C18 1.4550(18)
C1 C2 1.507(2)
C2 C3 1.398(2)
C3 C4 1.395(2)
C4 C5 1.508(2)
C6 C7 1.401(2)
C6 C11 1.415(2)
C7 C8 1.400(2)
C7 C15 1.525(2)
C8 C9 1.378(2)
C9 C10 1.382(2)
C10 C11 1.394(2)
C11 C12 1.525(2)
C12 C13 1.534(2)
C12 C14 1.536(2)
C15 C16 1.530(2)
C15 C17 1.536(2)
C18 C23 1.405(2)
C18 C19 1.407(2)
C19 C20 1.396(2)
C19 C27 1.526(2)
C20 C21 1.383(2)
C21 C22 1.381(2)
C22 C23 1.398(2)
C23 C24 1.523(2)
C24 C25 1.529(2)
C24 C26 1.533(2)
C27 C28 1.533(2)
C27 C29 1.535(2)
C30 C32 1.511(2)
C30 C33 1.516(2)
C30 C31 1.519(2)
C34 C35 1.516(2)
C34 C37 1.518(2)
C34 C36 1.520(2)
C38 C39 1.398(3)
C38 C42 1.405(3)
C39 C40 1.412(3)
C40 C41 1.395(3)
C41 C42 1.395(3)
C43 C47 1.390(3)
C43 C44 1.406(3)
C44 C45 1.399(3)
C45 C46 1.392(3)
C46 C47 1.397(3)
C48 C49 1.395(3)
C48 C52 1.410(3)
C49 C50 1.415(3)
C50 C51 1.399(3)
C51 C52 1.397(3)
C53 C59 1.320(19)
C53 C58 1.371(10)
C53 C54 1.379(10)
C54 C55 1.378(10)
C55 C56 1.396(10)
C56 C57 1.397(10)
C57 C58 1.395(10)
C53A C59A 1.32(2)
C53A C58A 1.374(13)
C53A C54A 1.378(13)
C54A C55A 1.380(13)
C55A C56A 1.396(13)
C56A C57A 1.397(13)
C57A C58A 1.400(13)

loop_
_geom_hbond_atom_site_label_D
_geom_hbond_atom_site_label_H
_geom_hbond_atom_site_label_A
_geom_hbond_distance_DH
_geom_hbond_distance_HA
_geom_hbond_distance_DA
_geom_hbond_angle_DHA
O2 H2 O5 0.821(9) 1.885(10) 2.6787(14) 162.1(18)
